data_7100773
loop_
_publ_author_name
'Warren Oldham'
'David A. Costa'
'Brian L. Scott'
'Michael E. Stoll'
'D. Bridget Williams'

_publ_section_title
;
Coordination chemistry of the
bis(trifluoromethylsulfonyl)imide anion: molecular interactions in room
temperature ionic liquids
;
_journal_name_full 'Chemical Communications'
_journal_paper_doi 10.1039/b416830e
_journal_year 2005
_chemical_formula_sum 'C14 H10 F12 N2 O8 S4 Ti'
_chemical_formula_weight 738.38
_space_group_IT_number 2
_symmetry_cell_setting triclinic
_symmetry_space_group_name_Hall '-P 1'
_symmetry_space_group_name_H-M 'P -1'
_cell_angle_alpha 94.226(5)
_cell_angle_beta 109.178(4)
_cell_angle_gamma 92.533(5)
_cell_formula_units_Z 2
_cell_length_a 9.862(3)
_cell_length_b 10.505(3)
_cell_length_c 12.736(4)
_cell_measurement_temperature 203(2)
_cell_volume 1239.5(6)
_diffrn_ambient_temperature 203(2)
_exptl_crystal_density_diffrn 1.978
_cod_database_code 7100773

loop_
_symmetry_equiv_pos_as_xyz
'x, y, z'
'-x, -y, -z'

loop_
_atom_site_label
_atom_site_type_symbol
_atom_site_fract_x
_atom_site_fract_y
_atom_site_fract_z
_atom_site_U_iso_or_equiv
_atom_site_adp_type
_atom_site_occupancy
_atom_site_symmetry_multiplicity
_atom_site_calc_flag
_atom_site_refinement_flags
_atom_site_disorder_assembly
_atom_site_disorder_group
Ti1 Ti 0.30118(7) 0.18026(7) 0.23337(6) 0.0293(3) Uani 1 1 d . . .
S1 S 0.31023(12) 0.50502(11) 0.22402(10) 0.0432(3) Uani 1 1 d . . .
S2 S 0.1068(2) 0.65587(17) 0.27048(14) 0.0582(7) Uani 0.807(5) 1 d P . .
S2' S 0.2063(7) 0.6409(7) 0.3653(6) 0.052(3) Uani 0.193(5) 1 d P . .
S3 S 0.60317(11) 0.15519(11) 0.15825(9) 0.0361(3) Uani 1 1 d . . .
S4 S 0.76406(11) -0.01689(12) 0.30125(10) 0.0431(3) Uani 1 1 d . . .
O1 O 0.3167(3) 0.3673(3) 0.1998(3) 0.0471(8) Uani 1 1 d . . .
O2 O 0.4349(4) 0.5700(4) 0.3034(3) 0.0689(11) Uani 1 1 d . . .
O3 O 0.2206(5) 0.7586(4) 0.3134(4) 0.0915(15) Uani 1 1 d . . .
O4 O -0.0334(6) 0.6726(7) 0.2048(5) 0.156(3) Uani 1 1 d . . .
O5 O 0.5044(3) 0.1621(3) 0.2226(2) 0.0391(7) Uani 1 1 d . . .
O6 O 0.5430(3) 0.1634(3) 0.0417(3) 0.0476(8) Uani 1 1 d . . .
O7 O 0.7265(4) 0.0438(3) 0.3908(3) 0.0552(9) Uani 1 1 d . . .
O8 O 0.9083(3) -0.0461(4) 0.3181(3) 0.0630(10) Uani 1 1 d . . .
N1 N 0.1624(5) 0.5231(4) 0.2341(4) 0.0622(12) Uani 1 1 d . . .
N2 N 0.7060(4) 0.0466(4) 0.1853(3) 0.0440(9) Uani 1 1 d . . .
F1 F 0.1969(6) 0.4950(4) 0.0081(3) 0.1198(17) Uani 1 1 d . . .
F2 F 0.2682(4) 0.6827(3) 0.0870(3) 0.0758(10) Uani 1 1 d . . .
F3 F 0.4189(5) 0.5513(4) 0.0692(4) 0.1164(17) Uani 1 1 d . . .
F4 F 0.0304(4) 0.7090(4) 0.4449(3) 0.0849(11) Uani 1 1 d . . .
F5 F -0.0164(5) 0.5137(4) 0.3773(4) 0.1187(18) Uani 1 1 d . . .
F6 F 0.2104(6) 0.5805(4) 0.4688(3) 0.1233(18) Uani 1 1 d . . .
F7 F 0.8182(3) 0.3122(3) 0.1657(3) 0.0674(9) Uani 1 1 d . . .
F8 F 0.6448(4) 0.4036(3) 0.1932(4) 0.0921(13) Uani 1 1 d . . .
F9 F 0.7844(4) 0.3034(4) 0.3214(3) 0.0950(13) Uani 1 1 d . . .
F10 F 0.5193(3) -0.1518(3) 0.2420(3) 0.0712(9) Uani 1 1 d . . .
F11 F 0.6989(3) -0.2402(3) 0.3519(3) 0.0702(9) Uani 1 1 d . . .
F12 F 0.6737(3) -0.2365(3) 0.1788(3) 0.0658(8) Uani 1 1 d . . .
C1 C 0.0655(5) 0.0948(5) 0.1398(4) 0.0481(12) Uani 1 1 d . . .
H1 H -0.0015 0.0972 0.1768 0.058 Uiso 1 1 calc R . .
C2 C 0.1594(5) -0.0031(5) 0.1390(4) 0.0489(12) Uani 1 1 d . . .
H2 H 0.1648 -0.0770 0.1756 0.059 Uiso 1 1 calc R . .
C3 C 0.2424(5) 0.0302(5) 0.0738(4) 0.0504(13) Uani 1 1 d . . .
H3 H 0.3118 -0.0181 0.0587 0.060 Uiso 1 1 calc R . .
C4 C 0.2033(5) 0.1482(5) 0.0355(4) 0.0490(13) Uani 1 1 d . . .
H4 H 0.2436 0.1935 -0.0084 0.059 Uiso 1 1 calc R . .
C5 C 0.0928(5) 0.1872(5) 0.0743(4) 0.0515(13) Uani 1 1 d . . .
H5 H 0.0456 0.2619 0.0590 0.062 Uiso 1 1 calc R . .
C6 C 0.3613(6) 0.2840(5) 0.4173(4) 0.0579(15) Uani 1 1 d . . .
H6 H 0.3866 0.3714 0.4323 0.069 Uiso 1 1 calc R . .
C7 C 0.4534(5) 0.1881(6) 0.4222(4) 0.0518(14) Uani 1 1 d . . .
H7 H 0.5528 0.1998 0.4414 0.062 Uiso 1 1 calc R . .
C8 C 0.3740(6) 0.0720(5) 0.3942(4) 0.0534(13) Uani 1 1 d . . .
H8 H 0.4104 -0.0075 0.3889 0.064 Uiso 1 1 calc R . .
C9 C 0.2326(6) 0.0936(6) 0.3753(4) 0.0588(15) Uani 1 1 d . . .
H9 H 0.1569 0.0311 0.3586 0.071 Uiso 1 1 calc R . .
C10 C 0.2216(5) 0.2243(6) 0.3853(4) 0.0599(16) Uani 1 1 d . . .
H10 H 0.1369 0.2655 0.3730 0.072 Uiso 1 1 calc R . .
C11 C 0.2961(7) 0.5600(5) 0.0864(5) 0.0600(14) Uani 1 1 d . . .
C12 C 0.0710(8) 0.6123(6) 0.3930(6) 0.083(2) Uani 1 1 d . . .
C13 C 0.7200(5) 0.3039(5) 0.2143(4) 0.0498(13) Uani 1 1 d . . .
C14 C 0.6580(5) -0.1717(5) 0.2654(4) 0.0489(12) Uani 1 1 d . . .

loop_
_atom_site_aniso_label
_atom_site_aniso_U_11
_atom_site_aniso_U_22
_atom_site_aniso_U_33
_atom_site_aniso_U_23
_atom_site_aniso_U_13
_atom_site_aniso_U_12
Ti1 0.0301(4) 0.0274(5) 0.0290(4) 0.0002(3) 0.0089(3) -0.0003(3)
S1 0.0555(7) 0.0308(7) 0.0438(7) 0.0027(5) 0.0179(6) -0.0016(5)
S2 0.0800(14) 0.0485(12) 0.0508(12) 0.0073(8) 0.0252(10) 0.0221(9)
S2' 0.059(4) 0.043(5) 0.055(5) -0.008(3) 0.024(4) 0.002(3)
S3 0.0346(6) 0.0399(7) 0.0336(6) 0.0030(5) 0.0114(5) 0.0005(5)
S4 0.0356(6) 0.0480(8) 0.0446(7) 0.0089(6) 0.0110(5) 0.0026(5)
O1 0.070(2) 0.0257(19) 0.0492(19) 0.0008(15) 0.0245(16) 0.0053(15)
O2 0.071(2) 0.049(2) 0.069(3) 0.0070(19) 0.0023(19) -0.0131(18)
O3 0.127(4) 0.031(2) 0.143(4) 0.002(2) 0.083(3) -0.004(2)
O4 0.131(5) 0.144(6) 0.137(5) -0.038(4) -0.031(4) 0.090(5)
O5 0.0315(14) 0.046(2) 0.0400(17) 0.0070(14) 0.0113(13) 0.0033(13)
O6 0.0481(17) 0.058(2) 0.0377(18) 0.0097(15) 0.0149(14) 0.0054(15)
O7 0.062(2) 0.058(2) 0.041(2) 0.0041(16) 0.0114(16) 0.0073(17)
O8 0.0390(17) 0.066(3) 0.085(3) 0.023(2) 0.0180(17) 0.0096(17)
N1 0.076(3) 0.038(3) 0.085(3) 0.002(2) 0.044(3) 0.004(2)
N2 0.045(2) 0.044(3) 0.047(2) 0.0021(18) 0.0207(18) 0.0048(17)
F1 0.201(5) 0.078(3) 0.048(2) 0.0104(19) 0.003(3) -0.041(3)
F2 0.111(3) 0.047(2) 0.075(2) 0.0258(17) 0.035(2) 0.0127(18)
F3 0.163(4) 0.111(3) 0.133(4) 0.060(3) 0.112(3) 0.055(3)
F4 0.114(3) 0.079(3) 0.070(2) -0.0082(19) 0.042(2) 0.022(2)
F5 0.141(4) 0.098(4) 0.139(4) -0.039(3) 0.097(3) -0.064(3)
F6 0.207(5) 0.103(3) 0.059(2) 0.018(2) 0.032(3) 0.073(3)
F7 0.0577(17) 0.065(2) 0.086(2) 0.0019(17) 0.0359(17) -0.0159(15)
F8 0.077(2) 0.042(2) 0.164(4) -0.001(2) 0.052(2) 0.0008(17)
F9 0.123(3) 0.091(3) 0.049(2) -0.0081(18) 0.0090(19) -0.059(2)
F10 0.0443(16) 0.066(2) 0.100(3) 0.0003(18) 0.0221(16) -0.0097(14)
F11 0.087(2) 0.060(2) 0.059(2) 0.0244(16) 0.0175(16) -0.0080(16)
F12 0.086(2) 0.050(2) 0.061(2) -0.0014(16) 0.0250(17) -0.0012(16)
C1 0.034(2) 0.064(4) 0.040(3) -0.007(2) 0.008(2) -0.005(2)
C2 0.052(3) 0.042(3) 0.039(3) -0.004(2) 0.001(2) -0.016(2)
C3 0.049(3) 0.051(4) 0.042(3) -0.025(2) 0.009(2) -0.005(2)
C4 0.046(3) 0.065(4) 0.030(2) -0.001(2) 0.007(2) -0.013(2)
C5 0.042(3) 0.056(3) 0.042(3) 0.006(2) -0.005(2) 0.001(2)
C6 0.099(4) 0.040(3) 0.028(3) -0.010(2) 0.019(3) -0.010(3)
C7 0.043(3) 0.077(4) 0.028(3) 0.002(2) 0.003(2) -0.008(3)
C8 0.076(4) 0.051(4) 0.032(3) 0.012(2) 0.013(2) 0.013(3)
C9 0.062(3) 0.077(5) 0.035(3) 0.009(3) 0.015(2) -0.023(3)
C10 0.055(3) 0.097(5) 0.035(3) 0.012(3) 0.020(2) 0.031(3)
C11 0.084(4) 0.046(4) 0.054(3) 0.008(3) 0.028(3) 0.001(3)
C12 0.125(6) 0.053(4) 0.088(5) -0.018(4) 0.068(5) -0.007(4)
C13 0.052(3) 0.044(3) 0.055(3) 0.006(2) 0.021(3) -0.005(2)
C14 0.048(3) 0.053(3) 0.050(3) 0.007(3) 0.021(2) 0.005(2)

loop_
_geom_bond_atom_site_label_1
_geom_bond_atom_site_label_2
_geom_bond_distance
_geom_bond_site_symmetry_2
_geom_bond_publ_flag
Ti1 O1 2.051(3) . ?
Ti1 O5 2.069(3) . ?
Ti1 C2 2.329(5) . ?
Ti1 C8 2.335(5) . ?
Ti1 C1 2.338(4) . ?
Ti1 C10 2.339(5) . ?
Ti1 C9 2.355(5) . ?
Ti1 C3 2.372(4) . ?
Ti1 C7 2.373(4) . ?
Ti1 C5 2.374(4) . ?
Ti1 C4 2.376(4) . ?
Ti1 C6 2.384(5) . ?
S1 O2 1.417(4) . ?
S1 O1 1.465(3) . ?
S1 N1 1.524(4) . ?
S1 C11 1.850(5) . ?
S2 S2' 1.308(7) . ?
S2 O4 1.387(5) . ?
S2 O3 1.458(5) . ?
S2 N1 1.612(5) . ?
S2 C12 1.794(7) . ?
S2' O3 1.467(8) . ?
S2' F6 1.494(8) . ?
S2' C12 1.511(9) . ?
S2' N1 1.919(8) . ?
S3 O6 1.417(3) . ?
S3 O5 1.466(3) . ?
S3 N2 1.543(4) . ?
S3 C13 1.847(5) . ?
S4 O8 1.419(3) . ?
S4 O7 1.427(4) . ?
S4 N2 1.605(4) . ?
S4 C14 1.837(5) . ?
F1 C11 1.271(7) . ?
F2 C11 1.330(6) . ?
F3 C11 1.305(7) . ?
F4 C12 1.319(7) . ?
F5 C12 1.278(7) . ?
F6 C12 1.466(9) . ?
F7 C13 1.313(5) . ?
F8 C13 1.303(6) . ?
F9 C13 1.302(6) . ?
F10 C14 1.331(5) . ?
F11 C14 1.321(6) . ?
F12 C14 1.309(6) . ?
C1 C5 1.398(7) . ?
C1 C2 1.415(7) . ?
C2 C3 1.395(7) . ?
C3 C4 1.389(7) . ?
C4 C5 1.402(7) . ?
C6 C7 1.377(7) . ?
C6 C10 1.405(8) . ?
C7 C8 1.376(8) . ?
C8 C9 1.368(7) . ?
C9 C10 1.382(8) . ?
